data_1553984
loop_
_publ_author_name
'Zhang, Shan-Shan'
'Feng, Lei'
'Senanayake, Ravithree D.'
'Aikens, Christine M.'
'Wang, Xing-Po'
'Zhao, Quan-Qin'
'Tung, Chen-Ho'
'Sun, Di'

_publ_section_title
;
 Diphosphine-protected ultrasmall gold nanoclusters: opened icosahedral
 Au<sub>13</sub> and heart-shaped Au<sub>8</sub> clusters.
;
_journal_issue 5
_journal_name_full 'Chemical science'
_journal_page_first 1251
_journal_page_last 1258
_journal_paper_doi 10.1039/c7sc03566g
_journal_volume 9
_journal_year 2018
_chemical_formula_moiety 'C100 H88 Au8 P8 S2, 2(Cl), 4(C H2 Cl2)'
_chemical_formula_sum 'C104 H96 Au8 Cl10 P8 S2'
_chemical_formula_weight 3587.91
_space_group_crystal_system orthorhombic
_space_group_IT_number 68
_space_group_name_Hall '-C 2a 2ac'
_space_group_name_H-M_alt 'C c c a :2'
_atom_sites_solution_hydrogens geom
_audit_creation_date 2017-10-02
_audit_creation_method
;
Olex2 1.2
(compiled 2017.03.28 svn.r3405 for OlexSys, GUI svn.r5337)
;
_audit_update_record
;
2017-10-03 deposited with the CCDC.
2017-12-20 downloaded from the CCDC.
;
_cell_angle_alpha 90
_cell_angle_beta 90
_cell_angle_gamma 90
_cell_formula_units_Z 8
_cell_length_a 29.9954(10)
_cell_length_b 27.1880(9)
_cell_length_c 29.1016(7)
_cell_measurement_reflns_used 20039
_cell_measurement_temperature 183.01(10)
_cell_measurement_theta_max 30.6500
_cell_measurement_theta_min 3.4570
_cell_volume 23732.8(13)
_computing_cell_refinement 'CrysAlisPro 1.171.39.30d (Rigaku OD, 2017)'
_computing_data_collection 'CrysAlisPro 1.171.39.30d (Rigaku OD, 2017)'
_computing_data_reduction 'CrysAlisPro 1.171.39.30d (Rigaku OD, 2017)'
_computing_molecular_graphics 'Olex2 (Dolomanov et al., 2009)'
_computing_publication_material 'Olex2 (Dolomanov et al., 2009)'
_computing_structure_refinement 'ShelXL (Sheldrick, 2015)'
_diffrn_ambient_environment N~2~
_diffrn_ambient_temperature 183.01(10)
_diffrn_detector 'CCD plate'
_diffrn_detector_type HyPix
_diffrn_measured_fraction_theta_full 0.993
_diffrn_measured_fraction_theta_max 0.992
_diffrn_measurement_details
;
List of Runs (angles in degrees, time in seconds):

  # Type    Start    End  Width  t~exp~   \w     \q     \k     \f   Frames
#--------------------------------------------------------------------------
  1  \w    -52.00   3.00   1.00   30.00    --    5.65 -47.00 152.00   55
  2  \w    -24.00  29.00   1.00   30.00    --   -4.48 -99.00 -60.00   53
  3  \w    -26.00  29.00   1.00   30.00    --   -4.48 -99.00-180.00   55
;
_diffrn_measurement_device 'four-circle diffractometer'
_diffrn_measurement_device_type 'XtaLAB Synergy, Dualflex, HyPix'
_diffrn_measurement_method '\w scans'
_diffrn_orient_matrix_type 'CrysAlisPro convention (1999,Acta A55,543-557)'
_diffrn_orient_matrix_UB_11 -0.0142812000
_diffrn_orient_matrix_UB_12 0.0105946000
_diffrn_orient_matrix_UB_13 0.0167050000
_diffrn_orient_matrix_UB_21 0.0187164000
_diffrn_orient_matrix_UB_22 0.0105867000
_diffrn_orient_matrix_UB_23 0.0111451000
_diffrn_orient_matrix_UB_31 -0.0022102000
_diffrn_orient_matrix_UB_32 0.0213495000
_diffrn_orient_matrix_UB_33 -0.0138118000
_diffrn_radiation_monochromator mirror
_diffrn_radiation_probe x-ray
_diffrn_radiation_type MoK\a
_diffrn_radiation_wavelength 0.71073
_diffrn_reflns_av_R_equivalents 0.0493
_diffrn_reflns_av_unetI/netI 0.0394
_diffrn_reflns_Laue_measured_fraction_full 0.993
_diffrn_reflns_Laue_measured_fraction_max 0.992
_diffrn_reflns_limit_h_max 37
_diffrn_reflns_limit_h_min -37
_diffrn_reflns_limit_k_max 28
_diffrn_reflns_limit_k_min -33
_diffrn_reflns_limit_l_max 36
_diffrn_reflns_limit_l_min -36
_diffrn_reflns_number 58728
_diffrn_reflns_point_group_measured_fraction_full 0.993
_diffrn_reflns_point_group_measured_fraction_max 0.992
_diffrn_reflns_theta_full 25.242
_diffrn_reflns_theta_max 26.372
_diffrn_reflns_theta_min 3.291
_diffrn_source 'micro-focus sealed X-ray tube'
_diffrn_source_type 'PhotonJet (Mo) X-ray Source'
_exptl_absorpt_coefficient_mu 10.260
_exptl_absorpt_correction_T_max 1.00000
_exptl_absorpt_correction_T_min 0.50721
_exptl_absorpt_correction_type multi-scan
_exptl_absorpt_process_details
;
CrysAlisPro 1.171.39.30d (Rigaku Oxford Diffraction, 2017)
Empirical absorption correction using spherical harmonics,
 implemented in SCALE3 ABSPACK scaling algorithm.
;
_exptl_crystal_colour yellow
_exptl_crystal_colour_primary yellow
_exptl_crystal_density_diffrn 2.008
_exptl_crystal_description block
_exptl_crystal_F_000 13392
_exptl_crystal_size_max 0.1
_exptl_crystal_size_mid 0.1
_exptl_crystal_size_min 0.08
_refine_diff_density_max 4.175
_refine_diff_density_min -1.512
_refine_diff_density_rms 0.199
_refine_ls_extinction_method none
_refine_ls_goodness_of_fit_ref 1.024
_refine_ls_hydrogen_treatment constr
_refine_ls_matrix_type full
_refine_ls_number_parameters 580
_refine_ls_number_reflns 12062
_refine_ls_number_restraints 0
_refine_ls_restrained_S_all 1.024
_refine_ls_R_factor_all 0.0554
_refine_ls_R_factor_gt 0.0393
_refine_ls_shift/su_max 0.003
_refine_ls_shift/su_mean 0.000
_refine_ls_structure_factor_coef Fsqd
_refine_ls_weighting_details 'w=1/[\s^2^(Fo^2^)+(0.0320P)^2^+649.6185P] where P=(Fo^2^+2Fc^2^)/3'
_refine_ls_weighting_scheme calc
_refine_ls_wR_factor_gt 0.0879
_refine_ls_wR_factor_ref 0.0942
_reflns_Friedel_coverage 0.000
_reflns_number_gt 9786
_reflns_number_total 12062
_reflns_threshold_expression 'I > 2\s(I)'
_cod_data_source_file c7sc03566g3.cif
_cod_data_source_block SD_Au2_183K
_cod_original_sg_symbol_Hall '-C 2b 2bc'
_cod_original_sg_symbol_H-M 'C c c e'
_cod_database_code 1553984
_shelxl_version_number 2013-4
_chemical_oxdiff_formula AuPSCH
_shelx_space_group_comment
;
The symmetry employed for this shelxl refinement is uniquely defined
by the following loop, which should always be used as a source of
symmetry information in preference to the above space-group names.
They are only intended as comments.
;
_shelx_estimated_absorpt_t_max 0.494
_shelx_estimated_absorpt_t_min 0.427
_diffrn_oxdiff_ac3_digest_frames
;
01207a567dc8889d0efe15b9eb7d28dd5200025ac35
;
_reflns_odcompleteness_completeness 81.16
_reflns_odcompleteness_iscentric 1
_reflns_odcompleteness_theta 30.53
_olex2_refinement_description
;
1. Fixed Uiso
 At 1.2 times of:
  All C(H) groups, All C(H,H) groups
2.a Secondary CH2 refined with riding coordinates:
 C13(H13A,H13B), C38(H38A,H38B), C51(H51A,H51B), C52(H52A,H52B)
2.b Aromatic/amide H refined with riding coordinates:
 C2(H2), C3(H3), C4(H4), C5(H5), C6(H6), C8(H8), C9(H9), C10(H10), C11(H11),
 C12(H12), C15(H15), C16(H16), C17(H17), C18(H18), C19(H19), C21(H21), C22(H22),
  C23(H23), C24(H24), C25(H25), C27(H27), C28(H28), C29(H29), C30(H30),
 C31(H31), C33(H33), C34(H34), C35(H35), C36(H36), C37(H37), C40(H40), C41(H41),
  C42(H42), C43(H43), C44(H44), C46(H46), C47(H47), C48(H48), C49(H49), C50(H50)
;
_olex2_submission_special_instructions 'No special instructions were received'
_oxdiff_exptl_absorpt_empirical_details
;
Empirical correction (ABSPACK) includes:
- Absorption correction using spherical harmonics
- Frame scaling
;
_oxdiff_exptl_absorpt_empirical_full_max 1.586
_oxdiff_exptl_absorpt_empirical_full_min 0.808

loop_
_space_group_symop_operation_xyz
'x, y, z'
'-x, -y+1/2, z'
'x, -y+1/2, -z+1/2'
'-x, y, -z+1/2'
'x+1/2, y+1/2, z'
'-x+1/2, -y+1, z'
'x+1/2, -y+1, -z+1/2'
'-x+1/2, y+1/2, -z+1/2'
'-x, -y, -z'
'x, y-1/2, -z'
'-x, y-1/2, z-1/2'
'x, -y, z-1/2'
'-x+1/2, -y+1/2, -z'
'x+1/2, y, -z'
'-x+1/2, y, z-1/2'
'x+1/2, -y+1/2, z-1/2'

loop_
_atom_site_label
_atom_site_type_symbol
_atom_site_fract_x
_atom_site_fract_y
_atom_site_fract_z
_atom_site_U_iso_or_equiv
_atom_site_adp_type
_atom_site_occupancy
_atom_site_site_symmetry_order
_atom_site_calc_flag
_atom_site_refinement_flags_posn
Au1 Au 0.21500(2) 0.02899(2) 0.50743(2) 0.01895(7) Uani 1 1 d .
Au2 Au 0.21882(2) -0.03869(2) 0.44054(2) 0.02269(8) Uani 1 1 d .
Au3 Au 0.19464(2) -0.03313(2) 0.58729(2) 0.02219(8) Uani 1 1 d .
Au4 Au 0.19844(2) -0.11414(2) 0.51216(2) 0.02203(8) Uani 1 1 d .
S1 S 0.25088(7) 0.08846(7) 0.56643(6) 0.0224(4) Uani 1 1 d .
P1 P 0.14242(7) 0.05864(7) 0.51243(6) 0.0204(4) Uani 1 1 d .
P2 P 0.14364(7) 0.02136(8) 0.61381(6) 0.0226(4) Uani 1 1 d .
P3 P 0.14757(7) -0.14846(7) 0.46461(7) 0.0223(4) Uani 1 1 d .
P4 P 0.18142(7) -0.08376(7) 0.38658(7) 0.0230(4) Uani 1 1 d .
C1 C 0.0980(3) 0.0230(3) 0.4854(3) 0.0287(18) Uani 1 1 d .
C2 C 0.0738(3) -0.0117(3) 0.5092(3) 0.038(2) Uani 1 1 d .
H2 H 0.0785 -0.0160 0.5405 0.046 Uiso 1 1 calc R
C3 C 0.0425(3) -0.0404(4) 0.4864(4) 0.046(3) Uani 1 1 d .
H3 H 0.0267 -0.0643 0.5025 0.055 Uiso 1 1 calc R
C4 C 0.0347(4) -0.0337(4) 0.4406(4) 0.052(3) Uani 1 1 d .
H4 H 0.0129 -0.0523 0.4259 0.063 Uiso 1 1 calc R
C5 C 0.0585(4) -0.0001(5) 0.4166(4) 0.057(3) Uani 1 1 d .
H5 H 0.0534 0.0037 0.3853 0.069 Uiso 1 1 calc R
C6 C 0.0906(4) 0.0288(4) 0.4386(3) 0.047(3) Uani 1 1 d .
H6 H 0.1070 0.0517 0.4219 0.057 Uiso 1 1 calc R
C7 C 0.1380(3) 0.1204(3) 0.4889(2) 0.0218(16) Uani 1 1 d .
C8 C 0.1038(3) 0.1526(3) 0.5007(3) 0.0303(19) Uani 1 1 d .
H8 H 0.0808 0.1416 0.5195 0.036 Uiso 1 1 calc R
C9 C 0.1034(3) 0.1997(3) 0.4853(3) 0.035(2) Uani 1 1 d .
H9 H 0.0804 0.2207 0.4937 0.042 Uiso 1 1 calc R
C10 C 0.1374(3) 0.2165(3) 0.4572(3) 0.037(2) Uani 1 1 d .
H10 H 0.1372 0.2489 0.4469 0.045 Uiso 1 1 calc R
C11 C 0.1712(3) 0.1857(4) 0.4444(3) 0.044(3) Uani 1 1 d .
H11 H 0.1938 0.1969 0.4253 0.053 Uiso 1 1 calc R
C12 C 0.1715(3) 0.1373(3) 0.4603(3) 0.033(2) Uani 1 1 d .
H12 H 0.1945 0.1162 0.4517 0.039 Uiso 1 1 calc R
C13 C 0.1253(3) 0.0681(3) 0.5720(2) 0.0269(18) Uani 1 1 d .
H13A H 0.0930 0.0697 0.5728 0.032 Uiso 1 1 calc R
H13B H 0.1364 0.0998 0.5820 0.032 Uiso 1 1 calc R
C14 C 0.0939(3) -0.0060(3) 0.6386(3) 0.0306(19) Uani 1 1 d .
C15 C 0.0919(4) -0.0570(4) 0.6431(3) 0.048(3) Uani 1 1 d .
H15 H 0.1144 -0.0768 0.6312 0.058 Uiso 1 1 calc R
C16 C 0.0551(5) -0.0779(5) 0.6663(4) 0.071(4) Uani 1 1 d .
H16 H 0.0532 -0.1119 0.6698 0.085 Uiso 1 1 calc R
C17 C 0.0217(4) -0.0480(6) 0.6838(4) 0.065(4) Uani 1 1 d .
H17 H -0.0023 -0.0621 0.6991 0.078 Uiso 1 1 calc R
C18 C 0.0238(4) 0.0017(5) 0.6787(3) 0.054(3) Uani 1 1 d .
H18 H 0.0013 0.0216 0.6905 0.065 Uiso 1 1 calc R
C19 C 0.0597(3) 0.0224(4) 0.6557(3) 0.039(2) Uani 1 1 d .
H19 H 0.0607 0.0563 0.6517 0.047 Uiso 1 1 calc R
C20 C 0.1662(3) 0.0575(3) 0.6609(2) 0.0255(18) Uani 1 1 d .
C21 C 0.2008(3) 0.0368(4) 0.6859(3) 0.037(2) Uani 1 1 d .
H21 H 0.2112 0.0056 0.6785 0.044 Uiso 1 1 calc R
C22 C 0.2200(3) 0.0625(4) 0.7218(3) 0.045(2) Uani 1 1 d .
H22 H 0.2434 0.0486 0.7382 0.054 Uiso 1 1 calc R
C23 C 0.2047(4) 0.1082(4) 0.7332(3) 0.044(3) Uani 1 1 d .
H23 H 0.2174 0.1254 0.7575 0.053 Uiso 1 1 calc R
C24 C 0.1708(4) 0.1283(4) 0.7087(3) 0.042(2) Uani 1 1 d .
H24 H 0.1608 0.1596 0.7164 0.050 Uiso 1 1 calc R
C25 C 0.1503(3) 0.1034(3) 0.6724(3) 0.034(2) Uani 1 1 d .
H25 H 0.1266 0.1175 0.6565 0.041 Uiso 1 1 calc R
C26 C 0.1649(3) -0.2076(3) 0.4431(3) 0.0262(18) Uani 1 1 d .
C27 C 0.2085(3) -0.2239(3) 0.4517(3) 0.035(2) Uani 1 1 d .
H27 H 0.2280 -0.2045 0.4687 0.042 Uiso 1 1 calc R
C28 C 0.2225(4) -0.2688(4) 0.4347(3) 0.045(3) Uani 1 1 d .
H28 H 0.2514 -0.2796 0.4407 0.053 Uiso 1 1 calc R
C29 C 0.1941(4) -0.2974(3) 0.4092(3) 0.043(2) Uani 1 1 d .
H29 H 0.2039 -0.3274 0.3976 0.052 Uiso 1 1 calc R
C30 C 0.1514(4) -0.2821(3) 0.4009(4) 0.044(2) Uani 1 1 d .
H30 H 0.1321 -0.3017 0.3839 0.053 Uiso 1 1 calc R
C31 C 0.1371(3) -0.2377(3) 0.4177(3) 0.035(2) Uani 1 1 d .
H31 H 0.1080 -0.2275 0.4119 0.043 Uiso 1 1 calc R
C32 C 0.0945(3) -0.1590(3) 0.4927(3) 0.0258(17) Uani 1 1 d .
C33 C 0.0558(3) -0.1691(3) 0.4679(3) 0.034(2) Uani 1 1 d .
H33 H 0.0562 -0.1682 0.4360 0.040 Uiso 1 1 calc R
C34 C 0.0168(3) -0.1803(4) 0.4906(3) 0.042(2) Uani 1 1 d .
H34 H -0.0088 -0.1879 0.4740 0.051 Uiso 1 1 calc R
C35 C 0.0156(4) -0.1804(4) 0.5378(4) 0.053(3) Uani 1 1 d .
H35 H -0.0110 -0.1874 0.5530 0.063 Uiso 1 1 calc R
C36 C 0.0533(4) -0.1701(4) 0.5626(4) 0.051(3) Uani 1 1 d .
H36 H 0.0526 -0.1709 0.5945 0.061 Uiso 1 1 calc R
C37 C 0.0921(3) -0.1586(3) 0.5401(3) 0.034(2) Uani 1 1 d .
H37 H 0.1173 -0.1504 0.5572 0.041 Uiso 1 1 calc R
C38 C 0.1334(3) -0.1125(3) 0.4129(3) 0.0273(18) Uani 1 1 d .
H38A H 0.1193 -0.1341 0.3906 0.033 Uiso 1 1 calc R
H38B H 0.1120 -0.0872 0.4211 0.033 Uiso 1 1 calc R
C39 C 0.2115(3) -0.1332(3) 0.3577(3) 0.0281(18) Uani 1 1 d .
C40 C 0.1901(4) -0.1724(3) 0.3370(3) 0.040(2) Uani 1 1 d .
H40 H 0.1592 -0.1748 0.3380 0.049 Uiso 1 1 calc R
C41 C 0.2153(5) -0.2087(3) 0.3145(3) 0.049(3) Uani 1 1 d .
H41 H 0.2010 -0.2353 0.3009 0.059 Uiso 1 1 calc R
C42 C 0.2605(5) -0.2053(4) 0.3123(4) 0.056(3) Uani 1 1 d .
H42 H 0.2769 -0.2294 0.2973 0.068 Uiso 1 1 calc R
C43 C 0.2815(4) -0.1663(5) 0.3323(4) 0.059(3) Uani 1 1 d .
H43 H 0.3124 -0.1640 0.3306 0.071 Uiso 1 1 calc R
C44 C 0.2576(4) -0.1297(4) 0.3551(3) 0.042(2) Uani 1 1 d .
H44 H 0.2724 -0.1033 0.3685 0.051 Uiso 1 1 calc R
C45 C 0.1583(3) -0.0466(3) 0.3408(3) 0.0276(18) Uani 1 1 d .
C46 C 0.1243(3) -0.0624(3) 0.3128(3) 0.037(2) Uani 1 1 d .
H46 H 0.1117 -0.0933 0.3177 0.044 Uiso 1 1 calc R
C47 C 0.1085(4) -0.0334(4) 0.2775(3) 0.047(3) Uani 1 1 d .
H47 H 0.0852 -0.0443 0.2591 0.057 Uiso 1 1 calc R
C48 C 0.1275(4) 0.0118(4) 0.2699(3) 0.055(3) Uani 1 1 d .
H48 H 0.1170 0.0316 0.2462 0.066 Uiso 1 1 calc R
C49 C 0.1619(5) 0.0282(4) 0.2968(4) 0.057(3) Uani 1 1 d .
H49 H 0.1750 0.0586 0.2910 0.068 Uiso 1 1 calc R
C50 C 0.1774(4) -0.0007(4) 0.3330(3) 0.040(2) Uani 1 1 d .
H50 H 0.2003 0.0107 0.3519 0.048 Uiso 1 1 calc R
Cl1 Cl 0.03858(12) 0.14900(13) 0.61630(11) 0.0717(9) Uani 1 1 d .
Cl2 Cl 0.1673(4) 0.3041(3) 0.3609(3) 0.222(5) Uani 1 1 d .
Cl3 Cl 0.1729(3) 0.3649(5) 0.2876(3) 0.259(6) Uani 1 1 d .
C51 C 0.1973(5) 0.3444(5) 0.3320(4) 0.067(4) Uani 1 1 d .
H51A H 0.2045 0.3717 0.3521 0.080 Uiso 1 1 calc R
H51B H 0.2251 0.3291 0.3229 0.080 Uiso 1 1 calc R
Cl4 Cl 0.0902(5) 0.1136(6) 0.3324(5) 0.307(6) Uiso 1 1 d .
Cl5 Cl 0.0387(6) 0.1947(6) 0.3453(5) 0.335(7) Uiso 1 1 d .
C52 C 0.0730(9) 0.1595(9) 0.3673(8) 0.148(9) Uiso 1 1 d .
H52A H 0.0599 0.1451 0.3947 0.177 Uiso 1 1 calc R
H52B H 0.0988 0.1784 0.3769 0.177 Uiso 1 1 calc R

loop_
_atom_site_aniso_label
_atom_site_aniso_U_11
_atom_site_aniso_U_22
_atom_site_aniso_U_33
_atom_site_aniso_U_23
_atom_site_aniso_U_13
_atom_site_aniso_U_12
Au1 0.01958(15) 0.02064(14) 0.01664(13) 0.00047(10) 0.00100(11) 0.00464(11)
Au2 0.02898(17) 0.02101(15) 0.01808(14) 0.00034(11) -0.00382(12) -0.00390(12)
Au3 0.02818(17) 0.02151(15) 0.01688(13) 0.00130(11) -0.00013(12) 0.00383(12)
Au4 0.02428(16) 0.02193(15) 0.01988(14) 0.00176(11) -0.00233(12) 0.00079(12)
S1 0.0238(10) 0.0219(9) 0.0214(9) -0.0045(7) 0.0012(8) 0.0004(8)
P1 0.0210(10) 0.0230(10) 0.0172(9) -0.0008(7) -0.0003(8) 0.0056(8)
P2 0.0268(11) 0.0250(10) 0.0159(9) 0.0008(7) -0.0007(8) 0.0013(8)
P3 0.0231(11) 0.0222(10) 0.0214(10) 0.0026(8) -0.0017(8) 0.0011(8)
P4 0.0293(11) 0.0215(10) 0.0181(9) -0.0001(8) -0.0046(8) -0.0011(8)
C1 0.022(4) 0.035(5) 0.029(4) -0.006(4) -0.006(4) 0.006(4)
C2 0.041(6) 0.035(5) 0.039(5) -0.002(4) -0.004(4) -0.006(4)
C3 0.032(5) 0.038(6) 0.069(7) -0.006(5) -0.002(5) -0.007(4)
C4 0.039(6) 0.047(6) 0.071(7) -0.020(6) -0.028(6) 0.009(5)
C5 0.063(8) 0.058(7) 0.050(6) -0.004(6) -0.029(6) 0.003(6)
C6 0.061(7) 0.052(6) 0.028(5) 0.007(4) -0.017(5) -0.010(5)
C7 0.024(4) 0.023(4) 0.018(4) -0.001(3) -0.003(3) 0.008(3)
C8 0.026(5) 0.031(5) 0.034(4) 0.002(4) 0.003(4) 0.003(4)
C9 0.038(5) 0.029(5) 0.036(5) 0.001(4) 0.003(4) 0.015(4)
C10 0.049(6) 0.025(4) 0.038(5) 0.004(4) -0.005(4) 0.002(4)
C11 0.038(6) 0.049(6) 0.046(6) 0.017(5) 0.018(5) 0.012(5)
C12 0.031(5) 0.037(5) 0.031(4) 0.008(4) 0.008(4) 0.016(4)
C13 0.040(5) 0.027(4) 0.014(3) -0.003(3) 0.004(3) 0.006(4)
C14 0.035(5) 0.040(5) 0.016(4) 0.004(3) 0.003(4) -0.008(4)
C15 0.057(7) 0.051(6) 0.037(5) 0.002(5) 0.005(5) -0.018(5)
C16 0.100(11) 0.071(9) 0.042(6) -0.003(6) 0.017(7) -0.050(8)
C17 0.053(8) 0.110(11) 0.031(5) -0.003(6) 0.009(5) -0.044(8)
C18 0.028(6) 0.097(10) 0.038(6) -0.005(6) 0.002(5) -0.009(6)
C19 0.031(5) 0.057(6) 0.030(5) 0.006(4) 0.004(4) -0.001(4)
C20 0.034(5) 0.028(4) 0.015(4) 0.002(3) 0.002(3) 0.002(4)
C21 0.029(5) 0.048(6) 0.033(5) -0.012(4) -0.002(4) 0.010(4)
C22 0.032(5) 0.067(7) 0.035(5) -0.012(5) -0.008(4) 0.007(5)
C23 0.052(7) 0.054(6) 0.027(5) -0.013(4) 0.002(4) -0.012(5)
C24 0.058(7) 0.037(5) 0.030(5) -0.013(4) 0.010(5) -0.005(5)
C25 0.043(6) 0.030(5) 0.030(4) 0.000(4) 0.004(4) 0.000(4)
C26 0.033(5) 0.025(4) 0.020(4) 0.003(3) 0.000(3) 0.006(3)
C27 0.036(6) 0.036(5) 0.034(5) -0.008(4) -0.007(4) 0.007(4)
C28 0.045(6) 0.045(6) 0.044(5) -0.004(4) -0.006(5) 0.029(5)
C29 0.061(7) 0.029(5) 0.039(5) 0.002(4) 0.005(5) 0.011(5)
C30 0.055(7) 0.024(5) 0.053(6) -0.003(4) 0.003(5) -0.001(4)
C31 0.032(5) 0.033(5) 0.041(5) -0.004(4) -0.001(4) 0.000(4)
C32 0.023(4) 0.025(4) 0.029(4) 0.002(3) 0.001(4) 0.004(3)
C33 0.035(5) 0.032(5) 0.034(5) 0.003(4) 0.001(4) 0.004(4)
C34 0.026(5) 0.051(6) 0.050(6) 0.000(5) -0.001(4) -0.002(4)
C35 0.028(6) 0.070(8) 0.059(7) 0.005(6) 0.015(5) -0.004(5)
C36 0.039(6) 0.079(8) 0.034(5) -0.006(5) 0.012(5) -0.007(5)
C37 0.032(5) 0.043(5) 0.029(4) -0.003(4) 0.004(4) -0.001(4)
C38 0.026(4) 0.030(4) 0.026(4) -0.001(3) -0.008(4) -0.001(4)
C39 0.036(5) 0.028(4) 0.020(4) 0.005(3) -0.001(4) 0.006(4)
C40 0.059(7) 0.037(5) 0.026(4) -0.001(4) 0.006(4) 0.006(5)
C41 0.090(10) 0.026(5) 0.032(5) -0.005(4) 0.004(5) 0.006(5)
C42 0.077(9) 0.053(7) 0.039(6) -0.001(5) 0.008(6) 0.031(6)
C43 0.055(7) 0.076(9) 0.047(6) 0.001(6) 0.000(6) 0.026(6)
C44 0.048(6) 0.046(6) 0.034(5) -0.003(4) -0.003(5) 0.012(5)
C45 0.032(5) 0.029(4) 0.022(4) 0.000(3) -0.003(4) 0.002(4)
C46 0.047(6) 0.033(5) 0.031(5) 0.004(4) -0.010(4) 0.000(4)
C47 0.047(6) 0.068(7) 0.027(5) 0.004(5) -0.014(4) 0.011(5)
C48 0.070(8) 0.063(8) 0.031(5) 0.018(5) -0.013(5) 0.021(6)
C49 0.087(9) 0.035(6) 0.049(6) 0.017(5) -0.012(6) 0.001(6)
C50 0.045(6) 0.037(5) 0.038(5) 0.005(4) -0.010(5) -0.001(4)
Cl1 0.075(2) 0.077(2) 0.0637(19) -0.0023(16) -0.0025(17) 0.0288(18)
Cl2 0.307(11) 0.184(7) 0.175(7) 0.084(6) 0.134(7) 0.105(7)
Cl3 0.197(9) 0.438(17) 0.141(6) 0.126(9) 0.017(6) 0.009(10)
C51 0.099(11) 0.053(7) 0.048(7) -0.014(5) 0.000(7) -0.001(7)

loop_
_atom_type_symbol
_atom_type_description
_atom_type_scat_dispersion_real
_atom_type_scat_dispersion_imag
_atom_type_scat_source
C C 0.0033 0.0016 'International Tables Vol C Tables 4.2.6.8 and 6.1.1.4'
H H 0.0000 0.0000 'International Tables Vol C Tables 4.2.6.8 and 6.1.1.4'
Au Au -2.0133 8.8022 'International Tables Vol C Tables 4.2.6.8 and 6.1.1.4'
Cl Cl 0.1484 0.1585 'International Tables Vol C Tables 4.2.6.8 and 6.1.1.4'
P P 0.1023 0.0942 'International Tables Vol C Tables 4.2.6.8 and 6.1.1.4'
S S 0.1246 0.1234 'International Tables Vol C Tables 4.2.6.8 and 6.1.1.4'

loop_
_geom_angle_atom_site_label_1
_geom_angle_atom_site_label_2
_geom_angle_atom_site_label_3
_geom_angle
_geom_angle_site_symmetry_1
_geom_angle_site_symmetry_3
Au1 Au1 Au2 63.495(10) 6_545 .
Au1 Au1 Au2 59.220(10) 6_545 6_545
Au1 Au1 Au3 79.689(11) 6_545 .
Au2 Au1 Au2 61.856(13) . 6_545
Au2 Au1 Au3 100.880(12) . .
Au2 Au1 Au3 138.904(14) 6_545 .
S1 Au1 Au1 92.43(5) . 6_545
S1 Au1 Au2 153.02(5) . .
S1 Au1 Au2 96.19(4) . 6_545
S1 Au1 Au3 85.46(4) . .
P1 Au1 Au1 163.04(5) . 6_545
P1 Au1 Au2 108.86(5) . .
P1 Au1 Au2 132.54(5) . 6_545
P1 Au1 Au3 87.43(5) . .
P1 Au1 S1 97.53(7) . .
Au1 Au2 Au1 57.287(13) . 6_545
Au1 Au2 Au2 61.022(10) . 6_545
Au1 Au2 Au2 57.125(10) 6_545 6_545
Au1 Au2 Au4 87.477(11) . .
Au1 Au2 Au4 73.975(11) 6_545 .
Au2 Au2 Au4 130.472(11) 6_545 .
P4 Au2 Au1 151.42(5) . 6_545
P4 Au2 Au1 147.74(6) . .
P4 Au2 Au2 136.61(5) . 6_545
P4 Au2 Au4 90.62(5) . .
Au1 Au3 Au4 80.973(10) . .
S1 Au3 Au1 91.12(5) 6_545 .
S1 Au3 Au4 47.54(5) 6_545 .
P2 Au3 Au1 91.94(5) . .
P2 Au3 Au4 136.76(5) . .
P2 Au3 S1 175.17(7) . 6_545
Au2 Au4 Au3 90.671(11) . .
S1 Au4 Au2 97.79(5) 6_545 .
S1 Au4 Au3 47.60(5) 6_545 .
P3 Au4 Au2 89.68(5) . .
P3 Au4 Au3 134.32(5) . .
P3 Au4 S1 172.38(7) . 6_545
Au3 S1 Au1 93.54(6) 6_545 .
Au4 S1 Au1 90.51(6) 6_545 .
Au4 S1 Au3 84.86(7) 6_545 6_545
C1 P1 Au1 118.2(3) . .
C1 P1 C13 106.1(4) . .
C7 P1 Au1 111.4(3) . .
C7 P1 C1 106.0(4) . .
C7 P1 C13 101.9(4) . .
C13 P1 Au1 111.8(3) . .
C13 P2 Au3 115.3(3) . .
C14 P2 Au3 115.0(3) . .
C14 P2 C13 107.4(4) . .
C14 P2 C20 103.2(4) . .
C20 P2 Au3 111.0(3) . .
C20 P2 C13 103.7(4) . .
C26 P3 Au4 112.7(3) . .
C26 P3 C32 105.6(4) . .
C26 P3 C38 104.8(4) . .
C32 P3 Au4 112.5(3) . .
C32 P3 C38 104.4(4) . .
C38 P3 Au4 115.9(3) . .
C38 P4 Au2 109.4(3) . .
C38 P4 C39 105.7(4) . .
C38 P4 C45 104.3(4) . .
C39 P4 Au2 118.0(3) . .
C45 P4 Au2 113.3(3) . .
C45 P4 C39 105.1(4) . .
C2 C1 P1 122.1(7) . .
C2 C1 C6 119.1(9) . .
C6 C1 P1 118.6(7) . .
C1 C2 C3 120.1(9) . .
C4 C3 C2 120.5(10) . .
C5 C4 C3 120.2(10) . .
C4 C5 C6 120.4(10) . .
C1 C6 C5 119.7(10) . .
C8 C7 P1 122.8(6) . .
C12 C7 P1 118.7(6) . .
C12 C7 C8 118.3(7) . .
C9 C8 C7 121.3(8) . .
C8 C9 C10 120.0(8) . .
C11 C10 C9 120.3(8) . .
C10 C11 C12 119.6(9) . .
C7 C12 C11 120.5(8) . .
P1 C13 P2 116.4(4) . .
C15 C14 P2 118.7(8) . .
C19 C14 P2 121.7(7) . .
C19 C14 C15 119.5(9) . .
C14 C15 C16 118.5(12) . .
C17 C16 C15 120.2(12) . .
C18 C17 C16 120.7(11) . .
C17 C18 C19 119.3(12) . .
C14 C19 C18 121.7(11) . .
C21 C20 P2 117.2(6) . .
C25 C20 P2 122.9(7) . .
C25 C20 C21 119.9(8) . .
C22 C21 C20 120.3(9) . .
C23 C22 C21 120.3(10) . .
C24 C23 C22 119.4(9) . .
C23 C24 C25 122.2(9) . .
C20 C25 C24 117.9(9) . .
C27 C26 P3 119.2(6) . .
C31 C26 P3 122.6(7) . .
C31 C26 C27 118.2(8) . .
C28 C27 C26 119.8(9) . .
C29 C28 C27 120.4(9) . .
C30 C29 C28 120.2(9) . .
C29 C30 C31 119.9(10) . .
C30 C31 C26 121.4(9) . .
C33 C32 P3 122.1(7) . .
C37 C32 P3 119.7(7) . .
C37 C32 C33 118.2(8) . .
C34 C33 C32 120.3(9) . .
C35 C34 C33 120.1(10) . .
C36 C35 C34 120.2(10) . .
C35 C36 C37 119.9(10) . .
C36 C37 C32 121.2(9) . .
P4 C38 P3 113.0(4) . .
C40 C39 P4 122.6(7) . .
C40 C39 C44 119.5(9) . .
C44 C39 P4 117.9(7) . .
C39 C40 C41 119.6(10) . .
C42 C41 C40 120.7(10) . .
C41 C42 C43 119.6(10) . .
C42 C43 C44 121.3(12) . .
C39 C44 C43 119.4(10) . .
C46 C45 P4 123.1(7) . .
C46 C45 C50 119.3(8) . .
C50 C45 P4 117.5(7) . .
C45 C46 C47 121.1(9) . .
C48 C47 C46 119.3(10) . .
C49 C48 C47 120.8(9) . .
C48 C49 C50 120.1(10) . .
C49 C50 C45 119.3(9) . .
Cl3 C51 Cl2 113.3(10) . .
Cl5 C52 Cl4 114.4(17) . .

loop_
_geom_bond_atom_site_label_1
_geom_bond_atom_site_label_2
_geom_bond_distance
_geom_bond_site_symmetry_2
Au1 Au1 2.6257(6) 6_545
Au1 Au2 2.7927(4) 6_545
Au1 Au2 2.6811(4) .
Au1 Au3 2.9371(4) .
Au1 S1 2.5926(19) .
Au1 P1 2.326(2) .
Au2 Au1 2.7927(4) 6_545
Au2 Au2 2.8149(6) 6_545
Au2 Au4 2.9876(4) .
Au2 P4 2.286(2) .
Au3 Au4 3.1055(4) .
Au3 S1 2.303(2) 6_545
Au3 P2 2.265(2) .
Au4 S1 2.300(2) 6_545
Au4 P3 2.262(2) .
S1 Au3 2.303(2) 6_545
S1 Au4 2.300(2) 6_545
P1 C1 1.825(9) .
P1 C7 1.817(8) .
P1 C13 1.826(7) .
P2 C13 1.844(8) .
P2 C14 1.818(9) .
P2 C20 1.817(8) .
P3 C26 1.803(8) .
P3 C32 1.811(8) .
P3 C38 1.845(8) .
P4 C38 1.809(9) .
P4 C39 1.825(9) .
P4 C45 1.811(8) .
C1 C2 1.377(13) .
C1 C6 1.389(12) .
C2 C3 1.389(13) .
C3 C4 1.364(16) .
C4 C5 1.353(17) .
C5 C6 1.400(15) .
C7 C8 1.392(11) .
C7 C12 1.383(12) .
C8 C9 1.357(12) .
C9 C10 1.385(13) .
C10 C11 1.366(13) .
C11 C12 1.396(13) .
C14 C15 1.393(14) .
C14 C19 1.376(13) .
C15 C16 1.414(15) .
C16 C17 1.38(2) .
C17 C18 1.362(19) .
C18 C19 1.388(14) .
C20 C21 1.387(12) .
C20 C25 1.379(12) .
C21 C22 1.380(13) .
C22 C23 1.366(15) .
C23 C24 1.356(15) .
C24 C25 1.397(13) .
C26 C27 1.404(12) .
C26 C31 1.381(12) .
C27 C28 1.382(12) .
C28 C29 1.373(15) .
C29 C30 1.369(15) .
C30 C31 1.373(13) .
C32 C33 1.395(12) .
C32 C37 1.384(12) .
C33 C34 1.377(13) .
C34 C35 1.374(15) .
C35 C36 1.371(15) .
C36 C37 1.371(13) .
C39 C40 1.382(13) .
C39 C44 1.387(14) .
C40 C41 1.405(14) .
C41 C42 1.359(17) .
C42 C43 1.364(18) .
C43 C44 1.393(14) .
C45 C46 1.374(12) .
C45 C50 1.393(13) .
C46 C47 1.379(13) .
C47 C48 1.373(16) .
C48 C49 1.369(17) .
C49 C50 1.393(13) .
Cl2 C51 1.649(15) .
Cl3 C51 1.587(15) .
Cl4 C52 1.69(2) .
Cl5 C52 1.54(2) .
